data_7247238
loop_
_publ_author_name
'Alazemi, Abdulrahman M.'
'Dawood, Kamal M.'
'Al-Matar, Hamad M.'
'Tohamy, Wael M.'

_publ_section_title
;
 Microwave-assisted chemoselective synthesis and photophysical properties
 of 2-arylazo-biphenyl-4-carboxamides from hydrazonals
;
_journal_issue 36
_journal_name_full 'RSC Advances'
_journal_page_first 25054
_journal_page_last 25068
_journal_paper_doi 10.1039/D3RA04558G
_journal_volume 13
_journal_year 2023
_chemical_formula_sum 'C34 H34 Br N5 O2'
_chemical_formula_weight 624.57
_space_group_crystal_system monoclinic
_space_group_IT_number 14
_space_group_name_Hall '-P 2ybc'
_space_group_name_H-M_alt 'P 1 21/c 1'
_atom_sites_solution_hydrogens mixed
_audit_creation_method SHELXL-2017/1
_audit_update_record
;
2023-06-15 deposited with the CCDC.	2023-08-08 downloaded from the CCDC.
;
_cell_angle_alpha 90
_cell_angle_beta 96.333(7)
_cell_angle_gamma 90
_cell_formula_units_Z 4
_cell_length_a 12.653(3)
_cell_length_b 8.4332(16)
_cell_length_c 28.374(5)
_cell_measurement_reflns_used 5757
_cell_measurement_temperature 293(2)
_cell_measurement_theta_max 24.98
_cell_measurement_theta_min 3.04
_cell_volume 3009.2(11)
_computing_structure_refinement 'SHELXL-2017/1 (Sheldrick, 2017)'
_diffrn_ambient_temperature 293(2)
_diffrn_detector_area_resol_mean 10.000
_diffrn_measured_fraction_theta_full 0.993
_diffrn_measured_fraction_theta_max 0.993
_diffrn_measurement_device_type 'Rigaku R-AXIS RAPID'
_diffrn_measurement_method \w
_diffrn_radiation_type 'Mo K\a'
_diffrn_radiation_wavelength 0.71075
_diffrn_reflns_av_unetI/netI 0.2595
_diffrn_reflns_Laue_measured_fraction_full 0.993
_diffrn_reflns_Laue_measured_fraction_max 0.993
_diffrn_reflns_limit_h_max 14
_diffrn_reflns_limit_h_min -15
_diffrn_reflns_limit_k_max 10
_diffrn_reflns_limit_k_min -10
_diffrn_reflns_limit_l_max 33
_diffrn_reflns_limit_l_min -6
_diffrn_reflns_number 5253
_diffrn_reflns_point_group_measured_fraction_full 0.993
_diffrn_reflns_point_group_measured_fraction_max 0.993
_diffrn_reflns_theta_full 25.036
_diffrn_reflns_theta_max 25.036
_diffrn_reflns_theta_min 3.040
_exptl_absorpt_coefficient_mu 1.406
_exptl_absorpt_correction_T_max 0.921
_exptl_absorpt_correction_T_min 0.189
_exptl_absorpt_correction_type multi-scan
_exptl_absorpt_process_details 'ABSCOR (Rigaku, 1995)'
_exptl_crystal_colour Yellow
_exptl_crystal_density_diffrn 1.379
_exptl_crystal_description Block
_exptl_crystal_F_000 1296
_exptl_crystal_size_max 0.200
_exptl_crystal_size_mid 0.200
_exptl_crystal_size_min 0.040
_refine_diff_density_max 0.360
_refine_diff_density_min -0.364
_refine_diff_density_rms 0.083
_refine_ls_extinction_method none
_refine_ls_goodness_of_fit_ref 0.962
_refine_ls_hydrogen_treatment mixed
_refine_ls_matrix_type full
_refine_ls_number_parameters 384
_refine_ls_number_reflns 5253
_refine_ls_number_restraints 7
_refine_ls_restrained_S_all 0.964
_refine_ls_R_factor_all 0.2790
_refine_ls_R_factor_gt 0.0830
_refine_ls_shift/su_max 0.000
_refine_ls_shift/su_mean 0.000
_refine_ls_structure_factor_coef Fsqd
_refine_ls_weighting_details 'w=1/[\s^2^(Fo^2^)+(0.0655P)^2^] where P=(Fo^2^+2Fc^2^)/3'
_refine_ls_weighting_scheme calc
_refine_ls_wR_factor_gt 0.1484
_refine_ls_wR_factor_ref 0.2055
_reflns_Friedel_coverage 0.000
_reflns_number_gt 1676
_reflns_number_total 5253
_reflns_threshold_expression 'I > 2\s(I)'
_cod_data_source_file d3ra04558g2.cif
_cod_data_source_block shelxl_CCDC1
_cod_original_cell_volume 3009.1(10)
_cod_original_sg_symbol_H-M 'P 21/c'
_cod_database_code 7247238
_shelx_shelxl_version_number 2017/1
_shelx_space_group_comment
;
The symmetry employed for this shelxl refinement is uniquely defined
by the following loop, which should always be used as a source of
symmetry information in preference to the above space-group names.
They are only intended as comments.
;
_shelx_estimated_absorpt_t_min 0.766
_shelx_estimated_absorpt_t_max 0.946

loop_
_space_group_symop_operation_xyz
'x, y, z'
'-x, y+1/2, -z+1/2'
'-x, -y, -z'
'x, -y-1/2, z-1/2'

loop_
_atom_site_label
_atom_site_type_symbol
_atom_site_fract_x
_atom_site_fract_y
_atom_site_fract_z
_atom_site_U_iso_or_equiv
_atom_site_adp_type
_atom_site_occupancy
_atom_site_site_symmetry_order
_atom_site_calc_flag
_atom_site_refinement_flags_posn
_atom_site_refinement_flags_adp
_atom_site_refinement_flags_occupancy
_atom_site_disorder_assembly
_atom_site_disorder_group
Br1 Br 0.65172(11) 0.6903(2) 0.26335(4) 0.1012(6) Uani 1 1 d . . . . .
H1 H -0.035(4) 0.215(19) 0.532(5) 0.17(7) Uiso 1 1 d D . . . .
O1 O 0.0264(6) 0.2096(11) 0.5255(3) 0.076(2) Uani 1 1 d D . . . .
O2 O 0.3541(7) 0.1450(9) 0.5499(2) 0.078(3) Uani 1 1 d . . . . .
N1 N 0.2840(8) 0.4342(10) 0.3965(3) 0.059(3) Uani 1 1 d . . . . .
N2 N 0.3828(9) 0.4343(11) 0.4090(3) 0.065(3) Uani 1 1 d . . . . .
N3 N 0.1942(7) 0.0992(11) 0.5765(3) 0.066(3) Uani 1 1 d . . . . .
H3A H 0.128870 0.129208 0.572172 0.079 Uiso 1 1 calc R U . . .
N4 N 0.3311(10) -0.1124(11) 0.4430(3) 0.073(3) Uani 1 1 d . . . . .
N5 N 0.1884(7) -0.2145(11) 0.4777(3) 0.064(3) Uani 1 1 d . . . . .
C1 C 0.2200(9) 0.3724(11) 0.4291(4) 0.051(3) Uani 1 1 d . . . . .
C2 C 0.1095(10) 0.3809(13) 0.4198(4) 0.060(3) Uani 1 1 d . . . . .
C3 C 0.0454(9) 0.3283(13) 0.4528(4) 0.068(3) Uani 1 1 d . . . . .
H3 H -0.027859 0.339566 0.446282 0.081 Uiso 1 1 calc R U . . .
C4 C 0.0869(10) 0.2580(12) 0.4961(4) 0.061(3) Uani 1 1 d . . . . .
C5 C 0.1998(10) 0.2457(12) 0.5032(4) 0.056(3) Uani 1 1 d . . . . .
C6 C 0.2615(8) 0.3040(13) 0.4715(4) 0.058(3) Uani 1 1 d . . . . .
H6 H 0.334946 0.298180 0.478418 0.070 Uiso 1 1 calc R U . . .
C7 C 0.4409(9) 0.4944(13) 0.3722(5) 0.055(3) Uani 1 1 d . . . . .
C8 C 0.5391(9) 0.5501(14) 0.3869(4) 0.068(3) Uani 1 1 d . . . . .
H8 H 0.564265 0.548618 0.418926 0.081 Uiso 1 1 calc R U . . .
C9 C 0.6031(10) 0.6103(13) 0.3537(5) 0.078(4) Uani 1 1 d . . . . .
H9 H 0.670074 0.651274 0.363698 0.094 Uiso 1 1 calc R U . . .
C10 C 0.5680(12) 0.6085(14) 0.3086(4) 0.071(4) Uani 1 1 d . . . . .
C11 C 0.4699(13) 0.5517(16) 0.2931(4) 0.090(4) Uani 1 1 d . . . . .
H11 H 0.446584 0.551809 0.260835 0.109 Uiso 1 1 calc R U . . .
C12 C 0.4038(10) 0.4930(14) 0.3255(5) 0.081(4) Uani 1 1 d . . . . .
H12 H 0.336364 0.454232 0.315255 0.098 Uiso 1 1 calc R U . . .
C13 C 0.0607(10) 0.4467(15) 0.3748(4) 0.066(3) Uani 1 1 d . . . . .
C14 C 0.0900(9) 0.4018(14) 0.3309(4) 0.073(4) Uani 1 1 d . . . . .
H14 H 0.144331 0.328348 0.329307 0.087 Uiso 1 1 calc R U . . .
C15 C 0.0379(12) 0.4671(17) 0.2890(4) 0.084(4) Uani 1 1 d . . . . .
H15 H 0.059451 0.438473 0.259882 0.101 Uiso 1 1 calc R U . . .
C16 C -0.0442(12) 0.5723(16) 0.2905(5) 0.091(4) Uani 1 1 d . . . . .
H16 H -0.079636 0.612607 0.262615 0.109 Uiso 1 1 calc R U . . .
C17 C -0.0736(10) 0.6175(15) 0.3338(5) 0.082(4) Uani 1 1 d . . . . .
H17 H -0.127771 0.691045 0.335607 0.099 Uiso 1 1 calc R U . . .
C18 C -0.0217(10) 0.5524(15) 0.3743(4) 0.063(3) Uani 1 1 d . . . . .
H18 H -0.043824 0.581966 0.403216 0.075 Uiso 1 1 calc R U . . .
C19 C 0.2578(12) 0.1601(15) 0.5452(4) 0.071(4) Uani 1 1 d . . . . .
C20 C 0.2190(9) -0.0051(14) 0.6146(4) 0.062(3) Uani 1 1 d D . . . .
C21 C 0.1406(8) -0.0740(14) 0.6377(4) 0.085(4) Uani 1 1 d D . . . .
H21 H 0.069876 -0.049145 0.628049 0.103 Uiso 1 1 calc R U . . .
C22 C 0.1637(12) -0.1784(16) 0.6745(4) 0.107(5) Uani 1 1 d D . . . .
H22 H 0.109358 -0.223434 0.689510 0.129 Uiso 1 1 calc R U . . .
C23 C 0.2681(11) -0.2159(16) 0.6889(4) 0.094(4) Uani 1 1 d D . . . .
H23 H 0.284557 -0.285864 0.713944 0.112 Uiso 1 1 calc R U . . .
C24 C 0.3482(11) -0.1501(15) 0.6662(4) 0.092(4) Uani 1 1 d D . . . .
H24 H 0.418667 -0.177984 0.675130 0.111 Uiso 1 1 calc R U . . .
C25 C 0.3231(10) -0.0419(15) 0.6299(4) 0.078(4) Uani 1 1 d D . . . .
H25 H 0.377483 0.006645 0.615670 0.094 Uiso 1 1 calc R U . . .
C26 C 0.2288(11) -0.1406(14) 0.4445(4) 0.059(3) Uani 1 1 d . . . . .
C27 C 0.1561(10) -0.0743(14) 0.4063(4) 0.079(4) Uani 1 1 d . . . . .
H27A H 0.165850 0.039812 0.406185 0.095 Uiso 1 1 calc R U . . .
H27B H 0.083941 -0.094648 0.413155 0.095 Uiso 1 1 calc R U . . .
C28 C 0.1676(9) -0.1358(16) 0.3572(4) 0.091(4) Uani 1 1 d . . . . .
H28A H 0.101040 -0.119001 0.337363 0.109 Uiso 1 1 calc R U . . .
H28B H 0.179965 -0.249298 0.359097 0.109 Uiso 1 1 calc R U . . .
C29 C 0.2563(11) -0.0601(17) 0.3333(4) 0.099(4) Uani 1 1 d . . . . .
H29A H 0.256027 -0.105706 0.301890 0.119 Uiso 1 1 calc R U . . .
H29B H 0.241136 0.052113 0.329353 0.119 Uiso 1 1 calc R U . . .
C30 C 0.3653(10) -0.0781(15) 0.3589(4) 0.084(4) Uani 1 1 d . . . . .
H30A H 0.383230 -0.189918 0.361008 0.101 Uiso 1 1 calc R U . . .
H30B H 0.416059 -0.026473 0.340693 0.101 Uiso 1 1 calc R U . . .
C31 C 0.3746(9) -0.0107(14) 0.4064(4) 0.079(4) Uani 1 1 d . . . . .
H31A H 0.337765 0.090383 0.405138 0.095 Uiso 1 1 calc R U . . .
H31B H 0.449089 0.009859 0.416489 0.095 Uiso 1 1 calc R U . . .
C32 C 0.4068(10) -0.1725(18) 0.4797(5) 0.088(4) Uani 1 1 d . . . . .
H32A H 0.468083 -0.212262 0.465673 0.106 Uiso 1 1 calc R U . . .
H32B H 0.430693 -0.086517 0.500979 0.106 Uiso 1 1 calc R U . . .
C33 C 0.3656(10) -0.2949(19) 0.5061(5) 0.117(5) Uani 1 1 d . . . . .
H33A H 0.409956 -0.301978 0.536215 0.140 Uiso 1 1 calc R U . . .
H33B H 0.374129 -0.393609 0.489433 0.140 Uiso 1 1 calc R U . . .
C34 C 0.2537(10) -0.2862(15) 0.5166(4) 0.077(4) Uani 1 1 d . . . . .
H34A H 0.227728 -0.392111 0.522074 0.092 Uiso 1 1 calc R U . . .
H34B H 0.249510 -0.224300 0.545124 0.092 Uiso 1 1 calc R U . . .

loop_
_atom_site_aniso_label
_atom_site_aniso_U_11
_atom_site_aniso_U_22
_atom_site_aniso_U_33
_atom_site_aniso_U_23
_atom_site_aniso_U_13
_atom_site_aniso_U_12
Br1 0.1073(11) 0.1234(12) 0.0794(9) 0.0244(10) 0.0397(8) -0.0004(12)
O1 0.054(5) 0.093(6) 0.087(6) 0.010(5) 0.031(5) -0.004(6)
O2 0.064(5) 0.103(7) 0.069(5) 0.013(4) 0.017(5) -0.016(6)
N1 0.071(7) 0.045(6) 0.064(6) -0.005(5) 0.022(6) -0.010(6)
N2 0.078(8) 0.052(7) 0.069(7) 0.009(5) 0.020(7) -0.008(6)
N3 0.056(7) 0.068(7) 0.075(7) 0.006(5) 0.017(6) 0.006(6)
N4 0.061(8) 0.088(9) 0.069(8) 0.008(6) -0.003(7) 0.007(7)
N5 0.091(8) 0.054(6) 0.053(6) 0.008(5) 0.028(6) 0.003(6)
C1 0.071(9) 0.025(7) 0.061(8) 0.000(6) 0.021(7) 0.006(6)
C2 0.060(9) 0.051(8) 0.065(9) 0.003(6) -0.002(8) 0.013(7)
C3 0.077(9) 0.066(9) 0.067(7) 0.001(7) 0.034(7) 0.002(8)
C4 0.059(9) 0.053(9) 0.077(9) -0.002(6) 0.030(8) -0.012(7)
C5 0.061(8) 0.057(9) 0.052(7) -0.003(6) 0.018(7) 0.003(6)
C6 0.059(7) 0.048(7) 0.072(7) -0.005(7) 0.027(7) -0.015(7)
C7 0.046(8) 0.043(8) 0.073(9) -0.005(6) 0.000(7) -0.012(7)
C8 0.056(9) 0.091(10) 0.054(7) -0.008(7) -0.006(7) 0.009(8)
C9 0.081(9) 0.076(9) 0.082(10) 0.012(8) 0.027(9) -0.008(7)
C10 0.123(12) 0.066(9) 0.032(7) -0.003(6) 0.040(8) -0.019(8)
C11 0.118(13) 0.100(12) 0.053(9) 0.000(8) 0.012(9) -0.020(10)
C12 0.081(10) 0.093(10) 0.068(8) -0.015(8) -0.001(9) -0.035(9)
C13 0.054(8) 0.065(9) 0.078(10) 0.009(8) 0.002(7) 0.009(8)
C14 0.084(9) 0.083(10) 0.053(8) 0.000(7) 0.015(7) -0.010(8)
C15 0.115(12) 0.097(12) 0.042(8) 0.005(8) 0.012(8) -0.029(10)
C16 0.114(13) 0.066(11) 0.088(12) 0.021(9) -0.011(9) 0.002(10)
C17 0.087(10) 0.080(10) 0.079(9) 0.001(8) 0.001(9) 0.008(8)
C18 0.069(9) 0.062(9) 0.055(8) 0.010(7) 0.001(7) -0.019(8)
C19 0.082(10) 0.068(10) 0.069(9) -0.018(7) 0.038(9) -0.032(9)
C20 0.048(9) 0.062(9) 0.073(9) -0.008(7) -0.008(8) 0.001(8)
C21 0.038(8) 0.121(12) 0.099(10) 0.028(9) 0.016(7) -0.019(8)
C22 0.127(14) 0.111(12) 0.079(9) 0.056(9) -0.005(9) -0.040(12)
C23 0.084(10) 0.097(11) 0.091(10) 0.006(8) -0.029(9) -0.002(11)
C24 0.093(12) 0.091(12) 0.093(10) -0.007(9) 0.015(9) 0.009(10)
C25 0.096(12) 0.090(11) 0.049(8) 0.024(7) 0.014(8) -0.004(9)
C26 0.059(9) 0.056(9) 0.057(9) -0.014(7) -0.022(7) 0.017(7)
C27 0.083(10) 0.082(10) 0.076(9) 0.007(8) 0.032(9) -0.008(8)
C28 0.067(9) 0.105(11) 0.097(10) 0.020(9) -0.010(8) 0.001(9)
C29 0.091(11) 0.121(12) 0.087(10) 0.009(8) 0.022(9) -0.006(10)
C30 0.073(10) 0.104(11) 0.076(9) 0.008(8) 0.009(8) 0.025(9)
C31 0.080(10) 0.079(10) 0.086(10) 0.003(8) 0.042(8) -0.013(8)
C32 0.061(9) 0.114(12) 0.093(10) -0.010(9) 0.024(9) -0.014(10)
C33 0.074(11) 0.151(15) 0.120(11) 0.054(11) -0.016(9) -0.024(11)
C34 0.087(10) 0.065(9) 0.082(9) -0.004(8) 0.024(8) -0.006(8)

loop_
_atom_type_symbol
_atom_type_description
_atom_type_scat_dispersion_real
_atom_type_scat_dispersion_imag
_atom_type_scat_source
C C 0.0033 0.0016 'International Tables Vol C Tables 4.2.6.8 and 6.1.1.4'
H H 0.0000 0.0000 'International Tables Vol C Tables 4.2.6.8 and 6.1.1.4'
N N 0.0061 0.0033 'International Tables Vol C Tables 4.2.6.8 and 6.1.1.4'
O O 0.0106 0.0060 'International Tables Vol C Tables 4.2.6.8 and 6.1.1.4'
Br Br -0.2901 2.4595 'International Tables Vol C Tables 4.2.6.8 and 6.1.1.4'

loop_
_geom_angle_atom_site_label_1
_geom_angle_atom_site_label_2
_geom_angle_atom_site_label_3
_geom_angle
_geom_angle_site_symmetry_1
_geom_angle_site_symmetry_3
_geom_angle_publ_flag
C4 O1 H1 142(10) . . ?
N2 N1 C1 116.3(10) . . ?
N1 N2 C7 111.5(10) . . ?
C19 N3 C20 129.8(10) . . ?
C19 N3 H3A 115.1 . . ?
C20 N3 H3A 115.1 . . ?
C26 N4 C32 119.6(11) . . ?
C26 N4 C31 124.2(12) . . ?
C32 N4 C31 116.2(11) . . ?
C26 N5 C34 121.7(10) . . ?
C6 C1 C2 117.5(10) . . ?
C6 C1 N1 122.6(11) . . ?
C2 C1 N1 119.9(11) . . ?
C3 C2 C1 120.5(11) . . ?
C3 C2 C13 119.4(11) . . ?
C1 C2 C13 120.1(11) . . ?
C2 C3 C4 122.4(11) . . ?
C2 C3 H3 118.8 . . ?
C4 C3 H3 118.8 . . ?
O1 C4 C3 121.2(11) . . ?
O1 C4 C5 123.7(12) . . ?
C3 C4 C5 115.2(10) . . ?
C6 C5 C4 121.6(11) . . ?
C6 C5 C19 115.7(11) . . ?
C4 C5 C19 122.6(11) . . ?
C5 C6 C1 122.7(11) . . ?
C5 C6 H6 118.6 . . ?
C1 C6 H6 118.6 . . ?
C8 C7 C12 120.8(11) . . ?
C8 C7 N2 115.2(12) . . ?
C12 C7 N2 124.0(11) . . ?
C7 C8 C9 119.9(11) . . ?
C7 C8 H8 120.1 . . ?
C9 C8 H8 120.1 . . ?
C10 C9 C8 119.6(12) . . ?
C10 C9 H9 120.2 . . ?
C8 C9 H9 120.2 . . ?
C9 C10 C11 121.4(11) . . ?
C9 C10 Br1 120.5(11) . . ?
C11 C10 Br1 118.1(10) . . ?
C10 C11 C12 120.2(12) . . ?
C10 C11 H11 119.9 . . ?
C12 C11 H11 119.9 . . ?
C7 C12 C11 118.1(12) . . ?
C7 C12 H12 120.9 . . ?
C11 C12 H12 120.9 . . ?
C18 C13 C14 116.5(12) . . ?
C18 C13 C2 120.2(11) . . ?
C14 C13 C2 123.3(12) . . ?
C13 C14 C15 120.3(12) . . ?
C13 C14 H14 119.9 . . ?
C15 C14 H14 119.9 . . ?
C16 C15 C14 120.9(12) . . ?
C16 C15 H15 119.6 . . ?
C14 C15 H15 119.6 . . ?
C15 C16 C17 119.2(13) . . ?
C15 C16 H16 120.4 . . ?
C17 C16 H16 120.4 . . ?
C18 C17 C16 119.0(13) . . ?
C18 C17 H17 120.5 . . ?
C16 C17 H17 120.5 . . ?
C13 C18 C17 124.2(12) . . ?
C13 C18 H18 117.9 . . ?
C17 C18 H18 117.9 . . ?
O2 C19 N3 123.0(14) . . ?
O2 C19 C5 122.0(10) . . ?
N3 C19 C5 115.0(12) . . ?
C25 C20 C21 118.0(11) . . ?
C25 C20 N3 120.6(9) . . ?
C21 C20 N3 121.3(11) . . ?
C22 C21 C20 121.9(11) . . ?
C22 C21 H21 119.1 . . ?
C20 C21 H21 119.1 . . ?
C21 C22 C23 119.4(12) . . ?
C21 C22 H22 120.3 . . ?
C23 C22 H22 120.3 . . ?
C24 C23 C22 120.0(12) . . ?
C24 C23 H23 120.0 . . ?
C22 C23 H23 120.0 . . ?
C23 C24 C25 119.5(12) . . ?
C23 C24 H24 120.2 . . ?
C25 C24 H24 120.2 . . ?
C20 C25 C24 121.0(11) . . ?
C20 C25 H25 119.5 . . ?
C24 C25 H25 119.5 . . ?
N5 C26 N4 125.7(11) . . ?
N5 C26 C27 117.6(13) . . ?
N4 C26 C27 116.6(13) . . ?
C26 C27 C28 116.1(10) . . ?
C26 C27 H27A 108.3 . . ?
C28 C27 H27A 108.3 . . ?
C26 C27 H27B 108.3 . . ?
C28 C27 H27B 108.3 . . ?
H27A C27 H27B 107.4 . . ?
C27 C28 C29 114.8(10) . . ?
C27 C28 H28A 108.6 . . ?
C29 C28 H28A 108.6 . . ?
C27 C28 H28B 108.6 . . ?
C29 C28 H28B 108.6 . . ?
H28A C28 H28B 107.5 . . ?
C30 C29 C28 115.5(10) . . ?
C30 C29 H29A 108.4 . . ?
C28 C29 H29A 108.4 . . ?
C30 C29 H29B 108.4 . . ?
C28 C29 H29B 108.4 . . ?
H29A C29 H29B 107.5 . . ?
C31 C30 C29 112.7(10) . . ?
C31 C30 H30A 109.1 . . ?
C29 C30 H30A 109.1 . . ?
C31 C30 H30B 109.1 . . ?
C29 C30 H30B 109.1 . . ?
H30A C30 H30B 107.8 . . ?
C30 C31 N4 114.9(10) . . ?
C30 C31 H31A 108.5 . . ?
N4 C31 H31A 108.5 . . ?
C30 C31 H31B 108.5 . . ?
N4 C31 H31B 108.5 . . ?
H31A C31 H31B 107.5 . . ?
C33 C32 N4 113.0(11) . . ?
C33 C32 H32A 109.0 . . ?
N4 C32 H32A 109.0 . . ?
C33 C32 H32B 109.0 . . ?
N4 C32 H32B 109.0 . . ?
H32A C32 H32B 107.8 . . ?
C32 C33 C34 119.2(13) . . ?
C32 C33 H33A 107.5 . . ?
C34 C33 H33A 107.5 . . ?
C32 C33 H33B 107.5 . . ?
C34 C33 H33B 107.5 . . ?
H33A C33 H33B 107.0 . . ?
N5 C34 C33 110.4(9) . . ?
N5 C34 H34A 109.6 . . ?
C33 C34 H34A 109.6 . . ?
N5 C34 H34B 109.6 . . ?
C33 C34 H34B 109.6 . . ?
H34A C34 H34B 108.1 . . ?

loop_
_geom_bond_atom_site_label_1
_geom_bond_atom_site_label_2
_geom_bond_distance
_geom_bond_site_symmetry_2
_geom_bond_publ_flag
Br1 C10 1.882(10) . ?
O1 C4 1.262(11) . ?
O1 H1 0.821(10) . ?
O2 C19 1.218(13) . ?
N1 N2 1.261(11) . ?
N1 C1 1.396(12) . ?
N2 C7 1.436(13) . ?
N3 C19 1.362(12) . ?
N3 C20 1.402(12) . ?
N3 H3A 0.8600 . ?
N4 C26 1.321(13) . ?
N4 C32 1.428(13) . ?
N4 C31 1.498(12) . ?
N5 C26 1.281(13) . ?
N5 C34 1.437(12) . ?
C1 C6 1.385(12) . ?
C1 C2 1.395(13) . ?
C2 C3 1.378(13) . ?
C2 C13 1.464(14) . ?
C3 C4 1.412(13) . ?
C3 H3 0.9300 . ?
C4 C5 1.424(15) . ?
C5 C6 1.348(12) . ?
C5 C19 1.513(15) . ?
C6 H6 0.9300 . ?
C7 C8 1.351(13) . ?
C7 C12 1.356(13) . ?
C8 C9 1.403(13) . ?
C8 H8 0.9300 . ?
C9 C10 1.308(14) . ?
C9 H9 0.9300 . ?
C10 C11 1.357(15) . ?
C11 C12 1.400(14) . ?
C11 H11 0.9300 . ?
C12 H12 0.9300 . ?
C13 C18 1.371(14) . ?
C13 C14 1.389(13) . ?
C14 C15 1.408(14) . ?
C14 H14 0.9300 . ?
C15 C16 1.370(15) . ?
C15 H15 0.9300 . ?
C16 C17 1.376(14) . ?
C16 H16 0.9300 . ?
C17 C18 1.374(14) . ?
C17 H17 0.9300 . ?
C18 H18 0.9300 . ?
C20 C25 1.377(8) . ?
C20 C21 1.376(8) . ?
C21 C22 1.372(8) . ?
C21 H21 0.9300 . ?
C22 C23 1.375(9) . ?
C22 H22 0.9300 . ?
C23 C24 1.376(9) . ?
C23 H23 0.9300 . ?
C24 C25 1.386(8) . ?
C24 H24 0.9300 . ?
C25 H25 0.9300 . ?
C26 C27 1.455(14) . ?
C27 C28 1.509(14) . ?
C27 H27A 0.9700 . ?
C27 H27B 0.9700 . ?
C28 C29 1.515(14) . ?
C28 H28A 0.9700 . ?
C28 H28B 0.9700 . ?
C29 C30 1.493(14) . ?
C29 H29A 0.9700 . ?
C29 H29B 0.9700 . ?
C30 C31 1.458(14) . ?
C30 H30A 0.9700 . ?
C30 H30B 0.9700 . ?
C31 H31A 0.9700 . ?
C31 H31B 0.9700 . ?
C32 C33 1.409(15) . ?
C32 H32A 0.9700 . ?
C32 H32B 0.9700 . ?
C33 C34 1.480(14) . ?
C33 H33A 0.9700 . ?
C33 H33B 0.9700 . ?
C34 H34A 0.9700 . ?
C34 H34B 0.9700 . ?

loop_
_geom_torsion_atom_site_label_1
_geom_torsion_atom_site_label_2
_geom_torsion_atom_site_label_3
_geom_torsion_atom_site_label_4
_geom_torsion
_geom_torsion_site_symmetry_1
_geom_torsion_site_symmetry_2
_geom_torsion_site_symmetry_3
_geom_torsion_site_symmetry_4
_geom_torsion_publ_flag
C1 N1 N2 C7 177.7(8) . . . . ?
N2 N1 C1 C6 -4.5(15) . . . . ?
N2 N1 C1 C2 174.3(10) . . . . ?
C6 C1 C2 C3 2.5(16) . . . . ?
N1 C1 C2 C3 -176.4(9) . . . . ?
C6 C1 C2 C13 -177.9(10) . . . . ?
N1 C1 C2 C13 3.3(16) . . . . ?
C1 C2 C3 C4 -2.8(17) . . . . ?
C13 C2 C3 C4 177.5(10) . . . . ?
C2 C3 C4 O1 -179.4(10) . . . . ?
C2 C3 C4 C5 0.2(16) . . . . ?
O1 C4 C5 C6 -177.6(10) . . . . ?
C3 C4 C5 C6 2.8(15) . . . . ?
O1 C4 C5 C19 5.5(16) . . . . ?
C3 C4 C5 C19 -174.1(9) . . . . ?
C4 C5 C6 C1 -3.2(16) . . . . ?
C19 C5 C6 C1 173.9(9) . . . . ?
C2 C1 C6 C5 0.5(15) . . . . ?
N1 C1 C6 C5 179.3(9) . . . . ?
N1 N2 C7 C8 158.0(10) . . . . ?
N1 N2 C7 C12 -23.9(16) . . . . ?
C12 C7 C8 C9 1.2(18) . . . . ?
N2 C7 C8 C9 179.4(9) . . . . ?
C7 C8 C9 C10 -1.6(17) . . . . ?
C8 C9 C10 C11 1.1(19) . . . . ?
C8 C9 C10 Br1 179.4(8) . . . . ?
C9 C10 C11 C12 0(2) . . . . ?
Br1 C10 C11 C12 -178.5(9) . . . . ?
C8 C7 C12 C11 -0.3(18) . . . . ?
N2 C7 C12 C11 -178.4(11) . . . . ?
C10 C11 C12 C7 -0.2(19) . . . . ?
C3 C2 C13 C18 44.8(15) . . . . ?
C1 C2 C13 C18 -134.9(11) . . . . ?
C3 C2 C13 C14 -131.9(12) . . . . ?
C1 C2 C13 C14 48.4(16) . . . . ?
C18 C13 C14 C15 1.6(16) . . . . ?
C2 C13 C14 C15 178.4(10) . . . . ?
C13 C14 C15 C16 -1.8(18) . . . . ?
C14 C15 C16 C17 1.9(19) . . . . ?
C15 C16 C17 C18 -1.8(19) . . . . ?
C14 C13 C18 C17 -1.7(17) . . . . ?
C2 C13 C18 C17 -178.6(11) . . . . ?
C16 C17 C18 C13 1.8(18) . . . . ?
C20 N3 C19 O2 -9.2(19) . . . . ?
C20 N3 C19 C5 169.4(10) . . . . ?
C6 C5 C19 O2 -0.1(16) . . . . ?
C4 C5 C19 O2 177.0(11) . . . . ?
C6 C5 C19 N3 -178.8(9) . . . . ?
C4 C5 C19 N3 -1.7(15) . . . . ?
C19 N3 C20 C25 10.4(18) . . . . ?
C19 N3 C20 C21 -169.3(11) . . . . ?
C25 C20 C21 C22 -1.0(19) . . . . ?
N3 C20 C21 C22 178.8(11) . . . . ?
C20 C21 C22 C23 0(2) . . . . ?
C21 C22 C23 C24 -1(2) . . . . ?
C22 C23 C24 C25 2(2) . . . . ?
C21 C20 C25 C24 2.6(18) . . . . ?
N3 C20 C25 C24 -177.2(10) . . . . ?
C23 C24 C25 C20 -3.3(19) . . . . ?
C34 N5 C26 N4 -4.5(18) . . . . ?
C34 N5 C26 C27 179.0(10) . . . . ?
C32 N4 C26 N5 2.8(18) . . . . ?
C31 N4 C26 N5 -173.1(10) . . . . ?
C32 N4 C26 C27 179.4(10) . . . . ?
C31 N4 C26 C27 3.5(16) . . . . ?
N5 C26 C27 C28 -119.7(11) . . . . ?
N4 C26 C27 C28 63.5(14) . . . . ?
C26 C27 C28 C29 -81.0(14) . . . . ?
C27 C28 C29 C30 59.5(16) . . . . ?
C28 C29 C30 C31 -59.1(16) . . . . ?
C29 C30 C31 N4 79.2(14) . . . . ?
C26 N4 C31 C30 -70.1(14) . . . . ?
C32 N4 C31 C30 113.9(12) . . . . ?
C26 N4 C32 C33 17.7(17) . . . . ?
C31 N4 C32 C33 -166.1(11) . . . . ?
N4 C32 C33 C34 -36.9(18) . . . . ?
C26 N5 C34 C33 -13.5(16) . . . . ?
C32 C33 C34 N5 34.7(17) . . . . ?
